data_7111866
loop_
_publ_author_name
'Jun Yun Kim'
'Takuma Yasuda'
'Yu Seok Yang'
'Naoki Matsumoto'
'Chihaya Adachi'

_publ_section_title
;
 Polymorphism in 9,9-diarylfluorene-based organic semiconductors:
 influence on optoelectronic functions
;
_journal_name_full Chem.Commun.
_journal_page_first 1523
_journal_paper_doi 10.1039/c3cc48566h
_journal_volume 50
_journal_year 2014
_chemical_formula_moiety 'C45 H28 S2'
_chemical_formula_sum 'C45 H28 S2'
_chemical_formula_weight 632.84
_space_group_IT_number 14
_symmetry_cell_setting monoclinic
_symmetry_Int_Tables_number 14
_symmetry_space_group_name_Hall '-P 2yn'
_symmetry_space_group_name_H-M 'P 1 21/n 1'
_atom_sites_solution_hydrogens geom
_atom_sites_solution_primary direct
_atom_sites_solution_secondary difmap
_cell_angle_alpha 90.0000
_cell_angle_beta 93.855(7)
_cell_angle_gamma 90.0000
_cell_formula_units_Z 4
_cell_length_a 16.0960(4)
_cell_length_b 9.0213(2)
_cell_length_c 22.1626(5)
_cell_measurement_reflns_used 45185
_cell_measurement_temperature 93
_cell_measurement_theta_max 27.50
_cell_measurement_theta_min 3.04
_cell_volume 3210.88(13)
_computing_cell_refinement 'RAPID AUTO'
_computing_data_collection 'RAPID AUTO (Rigaku, ????)'
_computing_data_reduction 'RAPID AUTO'
_computing_molecular_graphics 'CrystalStructure 4.0'
_computing_publication_material 'CrystalStructure 4.0 (Rigaku, 2011)'
_computing_structure_refinement 'SHELXL97 (Sheldrick, 2008)'
_computing_structure_solution 'Il Milione (Burla, et al., 2007)'
_diffrn_ambient_temperature 93
_diffrn_detector_area_resol_mean 10.000
_diffrn_measured_fraction_theta_full 0.998
_diffrn_measured_fraction_theta_max 0.998
_diffrn_measurement_device_type 'Rigaku R-AXIS RAPID II'
_diffrn_measurement_method \w
_diffrn_radiation_type 'Mo K\a'
_diffrn_radiation_wavelength 0.71075
_diffrn_reflns_av_R_equivalents 0.0276
_diffrn_reflns_limit_h_max 20
_diffrn_reflns_limit_h_min -20
_diffrn_reflns_limit_k_max 11
_diffrn_reflns_limit_k_min -11
_diffrn_reflns_limit_l_max 28
_diffrn_reflns_limit_l_min -28
_diffrn_reflns_number 50497
_diffrn_reflns_theta_full 27.48
_diffrn_reflns_theta_max 27.48
_diffrn_reflns_theta_min 3.03
_diffrn_standards_number 0
_exptl_absorpt_coefficient_mu 0.199
_exptl_absorpt_correction_T_max 0.974
_exptl_absorpt_correction_T_min 0.868
_exptl_absorpt_correction_type multi-scan
_exptl_absorpt_process_details 'ABSCOR (Rigaku, 1995)'
_exptl_crystal_colour yellow
_exptl_crystal_density_diffrn 1.309
_exptl_crystal_density_method 'not measured'
_exptl_crystal_description block
_exptl_crystal_F_000 1320.00
_exptl_crystal_size_max 0.190
_exptl_crystal_size_mid 0.130
_exptl_crystal_size_min 0.130
_refine_diff_density_max 0.34
_refine_diff_density_min -0.23
_refine_ls_extinction_method none
_refine_ls_goodness_of_fit_ref 1.034
_refine_ls_hydrogen_treatment constr
_refine_ls_number_parameters 424
_refine_ls_number_reflns 7345
_refine_ls_number_restraints 0
_refine_ls_R_factor_gt 0.0347
_refine_ls_shift/su_max 0.001
_refine_ls_structure_factor_coef Fsqd
_refine_ls_weighting_details 'w = 1/[\s^2^(Fo^2^)+(0.0386P)^2^+1.6275P] where P=(Fo^2^+2Fc^2^)/3'
_refine_ls_weighting_scheme calc
_refine_ls_wR_factor_ref 0.0858
_reflns_number_gt 6413
_reflns_number_total 7345
_reflns_threshold_expression F^2^>2.0\s(F^2^)
_cod_data_source_file c3cc48566h.txt
_cod_data_source_block SX050
_cod_original_cell_volume 3210.90(13)
_cod_database_code 7111866

loop_
_symmetry_equiv_pos_site_id
_symmetry_equiv_pos_as_xyz
1 +X,+Y,+Z
2 1/2-X,1/2+Y,1/2-Z
3 -X,-Y,-Z
4 1/2+X,1/2-Y,1/2+Z

loop_
_atom_site_label
_atom_site_type_symbol
_atom_site_fract_x
_atom_site_fract_y
_atom_site_fract_z
_atom_site_U_iso_or_equiv
_atom_site_adp_type
_atom_site_occupancy
_atom_site_symmetry_multiplicity
_atom_site_calc_flag
_atom_site_refinement_flags
S1 S 0.761239(19) -0.06135(4) 1.178776(14) 0.02011(8) Uani 1 4 d .
S2 S 0.98276(2) 0.10514(4) 0.681151(14) 0.02133(8) Uani 1 4 d .
C1 C 0.92585(7) 0.05250(14) 0.81099(5) 0.0168(2) Uani 1 4 d .
C2 C 1.03426(8) -0.12747(14) 0.83712(6) 0.0183(2) Uani 1 4 d .
C3 C 0.99548(7) -0.02950(13) 0.79470(5) 0.0163(2) Uani 1 4 d .
C4 C 0.88915(7) -0.06786(13) 0.96395(5) 0.0157(2) Uani 1 4 d .
C5 C 0.72720(8) -0.00842(14) 1.10601(5) 0.0177(2) Uani 1 4 d .
C6 C 1.02590(8) -0.01923(14) 0.73397(5) 0.0171(2) Uani 1 4 d .
C7 C 1.08677(8) -0.10079(15) 0.70884(6) 0.0213(3) Uani 1 4 d .
C8 C 0.89631(7) 0.03222(13) 0.86761(5) 0.0154(2) Uani 1 4 d .
C9 C 0.93499(7) -0.06664(13) 0.90920(5) 0.0156(2) Uani 1 4 d .
C10 C 0.78134(8) -0.02913(13) 1.05608(5) 0.0168(2) Uani 1 4 d .
C11 C 0.64917(8) 0.05238(15) 1.10568(6) 0.0215(3) Uani 1 4 d .
C12 C 0.76702(8) 0.04912(14) 1.00121(6) 0.0180(2) Uani 1 4 d .
C13 C 0.65938(8) -0.01517(14) 1.27351(6) 0.0198(3) Uani 1 4 d .
C14 C 0.61690(8) 0.05507(15) 1.16346(6) 0.0226(3) Uani 1 4 d .
C15 C 0.84939(8) -0.12597(14) 1.06312(6) 0.0191(2) Uani 1 4 d .
C16 C 0.74147(7) 0.08555(14) 0.85183(5) 0.0167(2) Uani 1 4 d .
C17 C 0.88304(8) 0.35792(15) 0.93246(6) 0.0203(3) Uani 1 4 d .
C18 C 0.76925(8) 0.33954(14) 0.85581(6) 0.0191(2) Uani 1 4 d .
C19 C 0.71228(9) -0.10329(15) 1.31126(6) 0.0232(3) Uani 1 4 d .
C20 C 0.81999(7) 0.10381(13) 0.89402(5) 0.0157(2) Uani 1 4 d .
C21 C 0.67023(8) -0.00223(14) 1.20838(6) 0.0185(2) Uani 1 4 d .
C22 C 1.04755(8) 0.04892(15) 0.62599(6) 0.0200(2) Uani 1 4 d .
C23 C 0.82069(8) 0.02865(13) 0.95587(5) 0.0159(2) Uani 1 4 d .
C24 C 0.69899(8) -0.04265(15) 0.83447(6) 0.0214(3) Uani 1 4 d .
C25 C 1.04269(9) 0.12104(15) 0.56636(6) 0.0236(3) Uani 1 4 d .
C26 C 0.71549(8) 0.22314(14) 0.82802(6) 0.0184(2) Uani 1 4 d .
C27 C 0.76772(9) 0.49318(15) 0.84886(7) 0.0267(3) Uani 1 4 d .
C28 C 1.09861(8) -0.06214(16) 0.64809(6) 0.0230(3) Uani 1 4 d .
C29 C 0.82791(7) 0.27278(13) 0.89675(5) 0.0164(2) Uani 1 4 d .
C30 C 1.00509(8) -0.14577(14) 0.89403(6) 0.0180(2) Uani 1 4 d .
C31 C 1.10215(10) 0.09027(17) 0.52473(6) 0.0288(3) Uani 1 4 d .
C32 C 0.64711(9) 0.23314(15) 0.78633(6) 0.0256(3) Uani 1 4 d .
C33 C 0.88112(9) 0.51153(15) 0.92588(6) 0.0250(3) Uani 1 4 d .
C34 C 0.59471(9) 0.06239(16) 1.29904(6) 0.0239(3) Uani 1 4 d .
C35 C 0.90320(8) -0.14552(14) 1.01779(6) 0.0190(2) Uani 1 4 d .
C36 C 0.63767(10) -0.03424(17) 1.39773(6) 0.0312(3) Uani 1 4 d .
C37 C 0.62995(9) -0.03197(16) 0.79315(6) 0.0257(3) Uani 1 4 d .
C38 C 0.70157(10) -0.11141(16) 1.37316(6) 0.0282(3) Uani 1 4 d .
C39 C 0.82441(9) 0.57789(15) 0.88394(7) 0.0294(3) Uani 1 4 d .
C40 C 0.58387(10) 0.05130(17) 1.36038(7) 0.0299(3) Uani 1 4 d .
C41 C 0.60441(9) 0.10473(16) 0.76921(7) 0.0275(3) Uani 1 4 d .
C42 C 0.97991(10) 0.22292(16) 0.54966(7) 0.0296(3) Uani 1 4 d .
C43 C 1.09875(11) 0.16052(19) 0.46888(7) 0.0375(4) Uani 1 4 d .
C44 C 0.97726(11) 0.29307(18) 0.49366(7) 0.0387(4) Uani 1 4 d .
C45 C 1.03692(12) 0.26240(19) 0.45334(7) 0.0420(4) Uani 1 4 d .
H1 H 0.89947 0.12101 0.78335 0.0202 Uiso 1 4 calc R
H2 H 1.08151 -0.18234 0.82652 0.0219 Uiso 1 4 calc R
H7 H 1.11794 -0.17592 0.73016 0.0256 Uiso 1 4 calc R
H11 H 0.61971 0.08905 1.0702 0.0257 Uiso 1 4 calc R
H12 H 0.7211 0.11497 0.99555 0.0216 Uiso 1 4 calc R
H14 H 0.56334 0.09299 1.17048 0.0272 Uiso 1 4 calc R
H15 H 0.85872 -0.17936 1.0999 0.0230 Uiso 1 4 calc R
H17 H 0.92163 0.31246 0.96104 0.0243 Uiso 1 4 calc R
H19 H 0.75575 -0.1579 1.29464 0.0279 Uiso 1 4 calc R
H24 H 0.71654 -0.13614 0.8504 0.0257 Uiso 1 4 calc R
H27 H 0.72866 0.53891 0.82069 0.0321 Uiso 1 4 calc R
H28 H 1.13847 -0.1092 0.62481 0.0276 Uiso 1 4 calc R
H30 H 1.03247 -0.2114 0.92239 0.0216 Uiso 1 4 calc R
H31 H 1.14518 0.02071 0.5348 0.0346 Uiso 1 4 calc R
H32 H 0.62997 0.32635 0.76989 0.0307 Uiso 1 4 calc R
H33 H 0.91871 0.57136 0.95013 0.0299 Uiso 1 4 calc R
H34 H 0.55822 0.12275 1.27414 0.0287 Uiso 1 4 calc R
H35 H 0.9492 -0.21121 1.02336 0.0228 Uiso 1 4 calc R
H36 H 0.63059 -0.03965 1.43989 0.0374 Uiso 1 4 calc R
H37 H 0.59997 -0.11899 0.78117 0.0308 Uiso 1 4 calc R
H38 H 0.73833 -0.17019 1.39852 0.0338 Uiso 1 4 calc R
H39 H 0.82455 0.68258 0.87929 0.0353 Uiso 1 4 calc R
H40 H 0.53925 0.10262 1.37707 0.0359 Uiso 1 4 calc R
H41 H 0.55741 0.11 0.74097 0.0330 Uiso 1 4 calc R
H42 H 0.93847 0.24458 0.57692 0.0355 Uiso 1 4 calc R
H43 H 1.13939 0.13828 0.44106 0.0450 Uiso 1 4 calc R
H44 H 0.93427 0.36235 0.48308 0.0465 Uiso 1 4 calc R
H45 H 1.03539 0.31101 0.41525 0.0504 Uiso 1 4 calc R

loop_
_atom_site_aniso_label
_atom_site_aniso_U_11
_atom_site_aniso_U_22
_atom_site_aniso_U_33
_atom_site_aniso_U_12
_atom_site_aniso_U_13
_atom_site_aniso_U_23
S1 0.01822(15) 0.02698(17) 0.01529(14) 0.00324(12) 0.00235(11) 0.00296(12)
S2 0.02519(16) 0.01998(16) 0.01925(15) 0.00348(12) 0.00466(12) 0.00369(12)
C1 0.0178(6) 0.0153(6) 0.0173(6) 0.0004(5) 0.0001(5) 0.0007(5)
C2 0.0172(6) 0.0169(6) 0.0210(6) 0.0022(5) 0.0025(5) -0.0016(5)
C3 0.0167(6) 0.0153(6) 0.0169(6) -0.0021(5) 0.0012(5) -0.0019(5)
C4 0.0169(6) 0.0136(5) 0.0167(6) 0.0001(5) 0.0014(5) -0.0021(4)
C5 0.0209(6) 0.0168(6) 0.0153(6) 0.0002(5) 0.0003(5) 0.0012(5)
C6 0.0173(6) 0.0165(6) 0.0173(6) -0.0014(5) 0.0003(5) 0.0003(5)
C7 0.0212(6) 0.0242(7) 0.0186(6) 0.0042(5) 0.0020(5) -0.0003(5)
C8 0.0148(5) 0.0129(5) 0.0185(6) 0.0001(4) 0.0004(5) -0.0013(4)
C9 0.0171(6) 0.0143(5) 0.0153(5) -0.0008(5) 0.0002(5) -0.0010(4)
C10 0.0182(6) 0.0163(6) 0.0161(6) 0.0000(5) 0.0017(5) -0.0005(5)
C11 0.0227(6) 0.0229(6) 0.0187(6) 0.0043(5) 0.0009(5) 0.0015(5)
C12 0.0179(6) 0.0181(6) 0.0179(6) 0.0029(5) 0.0007(5) 0.0013(5)
C13 0.0212(6) 0.0203(6) 0.0182(6) -0.0068(5) 0.0037(5) -0.0019(5)
C14 0.0213(6) 0.0249(7) 0.0221(6) 0.0046(5) 0.0044(5) 0.0004(5)
C15 0.0240(6) 0.0178(6) 0.0154(6) 0.0026(5) -0.0001(5) 0.0023(5)
C16 0.0159(6) 0.0196(6) 0.0147(5) 0.0026(5) 0.0027(4) 0.0012(5)
C17 0.0191(6) 0.0212(6) 0.0204(6) 0.0020(5) 0.0006(5) -0.0010(5)
C18 0.0198(6) 0.0177(6) 0.0198(6) 0.0020(5) 0.0014(5) 0.0009(5)
C19 0.0257(7) 0.0240(7) 0.0201(6) -0.0066(5) 0.0019(5) -0.0001(5)
C20 0.0165(6) 0.0158(6) 0.0150(5) 0.0019(5) 0.0025(5) 0.0011(4)
C21 0.0193(6) 0.0177(6) 0.0190(6) -0.0011(5) 0.0044(5) -0.0014(5)
C22 0.0212(6) 0.0223(6) 0.0168(6) -0.0056(5) 0.0028(5) -0.0031(5)
C23 0.0179(6) 0.0141(6) 0.0154(5) 0.0002(5) -0.0009(5) 0.0012(4)
C24 0.0220(6) 0.0168(6) 0.0254(6) 0.0010(5) 0.0007(5) 0.0028(5)
C25 0.0295(7) 0.0233(7) 0.0176(6) -0.0116(6) -0.0005(5) -0.0003(5)
C26 0.0197(6) 0.0176(6) 0.0179(6) 0.0016(5) 0.0013(5) 0.0020(5)
C27 0.0287(7) 0.0183(6) 0.0323(7) 0.0035(5) -0.0042(6) 0.0042(6)
C28 0.0218(6) 0.0281(7) 0.0194(6) 0.0010(5) 0.0041(5) -0.0032(5)
C29 0.0179(6) 0.0153(6) 0.0166(6) 0.0031(5) 0.0049(5) 0.0008(5)
C30 0.0181(6) 0.0167(6) 0.0190(6) 0.0027(5) 0.0000(5) 0.0011(5)
C31 0.0352(8) 0.0322(8) 0.0193(6) -0.0157(6) 0.0042(6) -0.0052(6)
C32 0.0265(7) 0.0214(7) 0.0278(7) 0.0032(5) -0.0057(6) 0.0044(5)
C33 0.0240(7) 0.0216(7) 0.0292(7) -0.0019(5) 0.0010(6) -0.0061(5)
C34 0.0240(6) 0.0245(7) 0.0238(7) -0.0054(5) 0.0059(5) -0.0047(5)
C35 0.0203(6) 0.0174(6) 0.0191(6) 0.0052(5) 0.0002(5) 0.0009(5)
C36 0.0447(9) 0.0322(8) 0.0175(6) -0.0204(7) 0.0088(6) -0.0049(6)
C37 0.0235(7) 0.0230(7) 0.0300(7) -0.0045(5) -0.0029(6) -0.0007(6)
C38 0.0373(8) 0.0278(7) 0.0191(6) -0.0132(6) -0.0014(6) 0.0025(5)
C39 0.0320(8) 0.0149(6) 0.0409(8) 0.0016(5) -0.0012(6) -0.0006(6)
C40 0.0335(8) 0.0299(7) 0.0278(7) -0.0117(6) 0.0137(6) -0.0105(6)
C41 0.0239(7) 0.0290(7) 0.0284(7) 0.0005(6) -0.0080(6) 0.0025(6)
C42 0.0353(8) 0.0273(7) 0.0252(7) -0.0088(6) -0.0047(6) 0.0037(6)
C43 0.0537(10) 0.0398(9) 0.0194(7) -0.0271(8) 0.0059(7) -0.0046(6)
C44 0.0513(10) 0.0318(8) 0.0309(8) -0.0143(7) -0.0131(7) 0.0095(7)
C45 0.0659(12) 0.0380(9) 0.0206(7) -0.0276(9) -0.0077(7) 0.0070(6)

loop_
_atom_type_symbol
_atom_type_description
_atom_type_scat_dispersion_real
_atom_type_scat_dispersion_imag
_atom_type_scat_source
C C 0.0033 0.0016
;
International Tables for Crystallography
(1992, Vol. C, Tables 4.2.6.8 and 6.1.1.4)
;
H H 0.0000 0.0000
;
International Tables for Crystallography
(1992, Vol. C, Table 6.1.1.4)
;
S S 0.1246 0.1234
;
International Tables for Crystallography
(1992, Vol. C, Tables 4.2.6.8 and 6.1.1.4)
;

loop_
_geom_angle_atom_site_label_1
_geom_angle_atom_site_label_2
_geom_angle_atom_site_label_3
_geom_angle
_geom_angle_publ_flag
C5 S1 C21 92.59(6) yes
C6 S2 C22 93.11(6) yes
C3 C1 C8 119.37(11) yes
C3 C2 C30 121.44(12) yes
C1 C3 C2 118.92(11) yes
C1 C3 C6 121.49(10) yes
C2 C3 C6 119.55(11) yes
C9 C4 C23 108.94(10) yes
C9 C4 C35 130.89(11) yes
C23 C4 C35 120.17(11) yes
S1 C5 C10 120.00(9) yes
S1 C5 C11 110.32(9) yes
C10 C5 C11 129.67(11) yes
S2 C6 C3 121.19(9) yes
S2 C6 C7 109.72(9) yes
C3 C6 C7 129.06(11) yes
C6 C7 C28 113.52(12) yes
C1 C8 C9 121.15(11) yes
C1 C8 C20 128.43(10) yes
C9 C8 C20 110.40(10) yes
C4 C9 C8 108.95(10) yes
C4 C9 C30 131.12(11) yes
C8 C9 C30 119.93(11) yes
C5 C10 C12 121.04(11) yes
C5 C10 C15 119.69(11) yes
C12 C10 C15 119.26(12) yes
C5 C11 C14 113.23(11) yes
C10 C12 C23 119.09(11) yes
C19 C13 C21 121.60(12) yes
C19 C13 C34 118.65(12) yes
C21 C13 C34 119.75(11) yes
C11 C14 C21 113.63(12) yes
C10 C15 C35 121.48(12) yes
C20 C16 C24 129.20(11) yes
C20 C16 C26 110.37(10) yes
C24 C16 C26 120.38(11) yes
C29 C17 C33 118.94(12) yes
C26 C18 C27 131.18(12) yes
C26 C18 C29 108.45(11) yes
C27 C18 C29 120.33(12) yes
C13 C19 C38 120.44(13) yes
C8 C20 C16 111.74(9) yes
C8 C20 C23 101.37(9) yes
C8 C20 C29 111.51(9) yes
C16 C20 C23 117.15(10) yes
C16 C20 C29 101.22(9) yes
C23 C20 C29 114.25(9) yes
S1 C21 C13 120.50(9) yes
S1 C21 C14 110.23(10) yes
C13 C21 C14 129.26(12) yes
S2 C22 C25 120.38(10) yes
S2 C22 C28 109.72(10) yes
C25 C22 C28 129.89(13) yes
C4 C23 C12 120.88(11) yes
C4 C23 C20 110.32(10) yes
C12 C23 C20 128.75(11) yes
C16 C24 C37 118.77(12) yes
C22 C25 C31 120.45(12) yes
C22 C25 C42 121.53(13) yes
C31 C25 C42 118.02(13) yes
C16 C26 C18 108.83(11) yes
C16 C26 C32 120.67(12) yes
C18 C26 C32 130.48(12) yes
C18 C27 C39 118.64(13) yes
C7 C28 C22 113.92(12) yes
C17 C29 C18 120.73(11) yes
C17 C29 C20 128.67(10) yes
C18 C29 C20 110.60(10) yes
C2 C30 C9 119.18(11) yes
C25 C31 C43 120.59(14) yes
C26 C32 C41 118.87(12) yes
C17 C33 C39 120.40(12) yes
C13 C34 C40 120.32(13) yes
C4 C35 C15 119.12(12) yes
C38 C36 C40 119.64(13) yes
C24 C37 C41 120.84(13) yes
C19 C38 C36 120.30(13) yes
C27 C39 C33 120.91(13) yes
C34 C40 C36 120.63(14) yes
C32 C41 C37 120.46(13) yes
C25 C42 C44 120.91(15) yes
C31 C43 C45 120.70(16) yes
C42 C44 C45 120.29(15) yes
C43 C45 C44 119.47(15) yes
C3 C1 H1 120.313 no
C8 C1 H1 120.322 no
C3 C2 H2 119.281 no
C30 C2 H2 119.281 no
C6 C7 H7 123.231 no
C28 C7 H7 123.248 no
C5 C11 H11 123.382 no
C14 C11 H11 123.387 no
C10 C12 H12 120.465 no
C23 C12 H12 120.450 no
C11 C14 H14 123.169 no
C21 C14 H14 123.198 no
C10 C15 H15 119.263 no
C35 C15 H15 119.255 no
C29 C17 H17 120.524 no
C33 C17 H17 120.532 no
C13 C19 H19 119.788 no
C38 C19 H19 119.775 no
C16 C24 H24 120.617 no
C37 C24 H24 120.609 no
C18 C27 H27 120.675 no
C39 C27 H27 120.680 no
C7 C28 H28 123.045 no
C22 C28 H28 123.036 no
C2 C30 H30 120.411 no
C9 C30 H30 120.406 no
C25 C31 H31 119.714 no
C43 C31 H31 119.694 no
C26 C32 H32 120.556 no
C41 C32 H32 120.574 no
C17 C33 H33 119.800 no
C39 C33 H33 119.804 no
C13 C34 H34 119.841 no
C40 C34 H34 119.838 no
C4 C35 H35 120.447 no
C15 C35 H35 120.436 no
C38 C36 H36 120.177 no
C40 C36 H36 120.184 no
C24 C37 H37 119.583 no
C41 C37 H37 119.577 no
C19 C38 H38 119.837 no
C36 C38 H38 119.863 no
C27 C39 H39 119.533 no
C33 C39 H39 119.553 no
C34 C40 H40 119.673 no
C36 C40 H40 119.695 no
C32 C41 H41 119.767 no
C37 C41 H41 119.772 no
C25 C42 H42 119.543 no
C44 C42 H42 119.544 no
C31 C43 H43 119.644 no
C45 C43 H43 119.652 no
C42 C44 H44 119.839 no
C45 C44 H44 119.868 no
C43 C45 H45 120.257 no
C44 C45 H45 120.272 no

loop_
_geom_bond_atom_site_label_1
_geom_bond_atom_site_label_2
_geom_bond_distance
_geom_bond_publ_flag
S1 C5 1.7350(12) yes
S1 C21 1.7292(14) yes
S2 C6 1.7326(12) yes
S2 C22 1.7351(14) yes
C1 C3 1.4100(17) yes
C1 C8 1.3836(16) yes
C2 C3 1.4056(17) yes
C2 C30 1.3850(19) yes
C3 C6 1.4658(16) yes
C4 C9 1.4619(16) yes
C4 C23 1.4064(17) yes
C4 C35 1.3891(17) yes
C5 C10 1.4658(17) yes
C5 C11 1.3701(18) yes
C6 C7 1.3729(19) yes
C7 C28 1.4160(19) yes
C8 C9 1.3984(16) yes
C8 C20 1.5380(16) yes
C9 C30 1.3953(17) yes
C10 C12 1.4116(17) yes
C10 C15 1.4016(18) yes
C11 C14 1.4141(19) yes
C12 C23 1.3809(18) yes
C13 C19 1.4004(18) yes
C13 C21 1.4702(19) yes
C13 C34 1.404(2) yes
C14 C21 1.3712(18) yes
C15 C35 1.3811(19) yes
C16 C20 1.5297(15) yes
C16 C24 1.3848(18) yes
C16 C26 1.4016(18) yes
C17 C29 1.3818(17) yes
C17 C33 1.3935(19) yes
C18 C26 1.4694(18) yes
C18 C27 1.3946(19) yes
C18 C29 1.4008(17) yes
C19 C38 1.3960(19) yes
C20 C23 1.5287(16) yes
C20 C29 1.5305(17) yes
C22 C25 1.4704(19) yes
C22 C28 1.3657(19) yes
C24 C37 1.3950(19) yes
C25 C31 1.401(2) yes
C25 C42 1.397(2) yes
C26 C32 1.3916(19) yes
C27 C39 1.388(2) yes
C31 C43 1.388(2) yes
C32 C41 1.387(2) yes
C33 C39 1.393(2) yes
C34 C40 1.386(2) yes
C36 C38 1.384(2) yes
C36 C40 1.391(2) yes
C37 C41 1.394(2) yes
C42 C44 1.391(2) yes
C43 C45 1.381(2) yes
C44 C45 1.383(3) yes
C1 H1 0.950 no
C2 H2 0.950 no
C7 H7 0.950 no
C11 H11 0.950 no
C12 H12 0.950 no
C14 H14 0.950 no
C15 H15 0.950 no
C17 H17 0.950 no
C19 H19 0.950 no
C24 H24 0.950 no
C27 H27 0.950 no
C28 H28 0.950 no
C30 H30 0.950 no
C31 H31 0.950 no
C32 H32 0.950 no
C33 H33 0.950 no
C34 H34 0.950 no
C35 H35 0.950 no
C36 H36 0.950 no
C37 H37 0.950 no
C38 H38 0.950 no
C39 H39 0.950 no
C40 H40 0.950 no
C41 H41 0.950 no
C42 H42 0.950 no
C43 H43 0.950 no
C44 H44 0.950 no
C45 H45 0.950 no

loop_
_geom_contact_atom_site_label_1
_geom_contact_atom_site_label_2
_geom_contact_distance
_geom_contact_publ_flag
_geom_contact_site_symmetry_2
S1 C15 3.0679(14) no .
S1 C19 3.1139(14) no .
S2 C1 3.1144(12) no .
S2 C42 3.0993(16) no .
C1 C16 3.1744(16) no .
C1 C29 3.2326(17) no .
C1 C30 2.8102(17) no .
C2 C7 3.0295(19) no .
C2 C8 2.7684(17) no .
C3 C9 2.7986(16) no .
C4 C10 2.7891(17) no .
C4 C16 3.5981(16) no .
C4 C29 3.5265(16) no .
C8 C17 3.2842(18) no .
C8 C18 3.4446(17) no .
C8 C24 3.2817(17) no .
C8 C26 3.4444(17) no .
C9 C16 3.5597(16) no .
C9 C29 3.5155(16) no .
C11 C12 3.0904(19) no .
C12 C16 3.3248(17) no .
C12 C29 3.2706(18) no .
C12 C35 2.8133(18) no .
C13 C36 2.8036(19) no .
C14 C34 3.0504(19) no .
C15 C23 2.7679(17) no .
C16 C41 2.7761(18) no .
C17 C23 3.1890(18) no .
C17 C27 2.8116(19) no .
C18 C33 2.7723(19) no .
C19 C40 2.776(2) no .
C23 C24 3.2835(17) no .
C24 C32 2.8118(19) no .
C25 C45 2.807(2) no .
C26 C37 2.7652(19) no .
C27 C32 3.291(2) no .
C28 C31 3.0642(19) no .
C29 C39 2.7673(18) no .
C30 C35 3.2890(19) no .
C31 C44 2.771(2) no .
C34 C38 2.781(2) no .
C42 C43 2.764(2) no .
C3 C32 3.5389(18) no 2_646
C6 C32 3.5748(19) no 2_646
C9 C35 3.5353(17) no 3_757
C11 C25 3.4894(19) no 4_455
C11 C42 3.552(2) no 4_455
C15 C30 3.4783(18) no 3_757
C15 C40 3.501(2) no 2_647
C19 C28 3.4548(19) no 3_757
C22 C43 3.588(2) no 3_756
C22 C45 3.536(2) no 3_756
C25 C11 3.4894(19) no 4_554
C25 C31 3.537(2) no 3_756
C25 C43 3.465(2) no 3_756
C27 C41 3.581(2) no 2_656
C28 C19 3.4548(19) no 3_757
C28 C45 3.524(2) no 3_756
C30 C15 3.4783(18) no 3_757
C30 C35 3.5378(18) no 3_757
C30 C36 3.588(2) no 4_544
C31 C25 3.537(2) no 3_756
C31 C42 3.486(2) no 3_756
C32 C3 3.5389(18) no 2_656
C32 C6 3.5748(19) no 2_656
C35 C9 3.5353(17) no 3_757
C35 C30 3.5378(18) no 3_757
C36 C30 3.588(2) no 4_445
C40 C15 3.501(2) no 2_657
C41 C27 3.581(2) no 2_646
C42 C11 3.552(2) no 4_554
C42 C31 3.486(2) no 3_756
C43 C22 3.588(2) no 3_756
C43 C25 3.465(2) no 3_756
C45 C22 3.536(2) no 3_756
C45 C28 3.524(2) no 3_756
S1 H11 3.4762 no .
S1 H14 3.4699 no .
S1 H15 2.6495 no .
S1 H19 2.7186 no .
S2 H1 2.7122 no .
S2 H7 3.4678 no .
S2 H28 3.4642 no .
S2 H42 2.6843 no .
C1 H2 3.2815 no .
C2 H1 3.2870 no .
C2 H7 2.8379 no .
C3 H7 2.8382 no .
C3 H30 3.2908 no .
C4 H12 3.2836 no .
C4 H15 3.2447 no .
C4 H17 3.4718 no .
C4 H30 2.8518 no .
C5 H12 2.6851 no .
C5 H14 3.2158 no .
C5 H15 2.6299 no .
C6 H1 2.6905 no .
C6 H2 2.6319 no .
C6 H28 3.2224 no .
C7 H2 2.7167 no .
C8 H17 3.2759 no .
C8 H24 3.2675 no .
C8 H30 3.2787 no .
C9 H1 3.2799 no .
C9 H2 3.2543 no .
C9 H35 2.8420 no .
C10 H11 2.8482 no .
C10 H35 3.2844 no .
C11 H12 2.8278 no .
C12 H11 2.9287 no .
C12 H15 3.2828 no .
C12 H17 3.5955 no .
C13 H14 2.8427 no .
C13 H38 3.2823 no .
C13 H40 3.2760 no .
C14 H34 2.7556 no .
C15 H12 3.2887 no .
C16 H1 3.0647 no .
C16 H12 3.2348 no .
C16 H32 3.2863 no .
C16 H37 3.2504 no .
C17 H39 3.2717 no .
C18 H1 3.3632 no .
C18 H17 3.2780 no .
C18 H32 2.8447 no .
C18 H39 3.2524 no .
C19 H34 3.2726 no .
C19 H36 3.2695 no .
C20 H1 2.8458 no .
C20 H12 2.8440 no .
C20 H17 2.8459 no .
C20 H24 2.8595 no .
C21 H11 3.2223 no .
C21 H19 2.6773 no .
C21 H34 2.6456 no .
C22 H7 3.2212 no .
C22 H31 2.6544 no .
C22 H42 2.6691 no .
C23 H17 3.0304 no .
C23 H24 3.1555 no .
C23 H35 3.2836 no .
C24 H41 3.2785 no .
C25 H28 2.8461 no .
C25 H43 3.2771 no .
C25 H44 3.2800 no .
C26 H1 3.3155 no .
C26 H24 3.2788 no .
C26 H27 2.8620 no .
C26 H41 3.2524 no .
C27 H32 3.1181 no .
C27 H33 3.2723 no .
C28 H31 2.7709 no .
C29 H1 3.1475 no .
C29 H12 3.2068 no .
C29 H27 3.2857 no .
C29 H33 3.2494 no .
C30 H35 3.1177 no .
C31 H28 2.8854 no .
C31 H42 3.2598 no .
C31 H45 3.2645 no .
C32 H27 3.1269 no .
C32 H37 3.2663 no .
C33 H27 3.2785 no .
C34 H14 2.8733 no .
C34 H19 3.2729 no .
C34 H36 3.2685 no .
C35 H30 3.1216 no .
C36 H19 3.2651 no .
C36 H34 3.2669 no .
C37 H32 3.2734 no .
C38 H40 3.2546 no .
C39 H17 3.2776 no .
C40 H38 3.2566 no .
C41 H24 3.2834 no .
C42 H31 3.2605 no .
C42 H45 3.2650 no .
C43 H44 3.2458 no .
C44 H43 3.2447 no .
C45 H31 3.2599 no .
C45 H42 3.2591 no .
H2 H7 2.2531 no .
H2 H30 2.3306 no .
H7 H28 2.4549 no .
H11 H12 2.4121 no .
H11 H14 2.4566 no .
H14 H34 2.3200 no .
H15 H35 2.3266 no .
H17 H33 2.3483 no .
H19 H38 2.3405 no .
H24 H37 2.3477 no .
H27 H32 2.6884 no .
H27 H39 2.3408 no .
H28 H31 2.3224 no .
H30 H35 2.6846 no .
H31 H43 2.3289 no .
H32 H41 2.3417 no .
H33 H39 2.3343 no .
H34 H40 2.3289 no .
H36 H38 2.3342 no .
H36 H40 2.3392 no .
H37 H41 2.3342 no .
H42 H44 2.3323 no .
H43 H45 2.3300 no .
H44 H45 2.3351 no .
S1 H2 3.3605 no 3_757
S1 H7 3.4510 no 3_757
S1 H7 3.5479 no 4_445
S2 H14 3.0324 no 4_554
S2 H27 3.4526 no 2_646
S2 H32 3.3257 no 2_646
S2 H34 3.3782 no 4_554
S2 H37 2.9688 no 2_656
C1 H32 2.8224 no 2_646
C2 H15 3.5006 no 3_757
C2 H32 3.4559 no 2_646
C2 H41 3.2308 no 2_646
C3 H32 2.7256 no 2_646
C3 H41 3.4403 no 2_646
C4 H33 3.3065 no 1_545
C4 H39 3.0672 no 1_545
C5 H38 3.1042 no 2_657
C5 H44 3.3649 no 2_646
C6 H32 2.8659 no 2_646
C7 H19 3.4502 no 3_757
C8 H32 3.5695 no 2_646
C8 H39 3.3750 no 1_545
C9 H33 3.4042 no 1_545
C9 H35 3.4084 no 3_757
C9 H39 2.9256 no 1_545
C10 H38 3.4119 no 2_657
C11 H38 3.0942 no 2_657
C11 H44 2.8735 no 2_646
C12 H38 3.3740 no 2_657
C13 H2 3.2551 no 4_445
C13 H7 3.0080 no 4_445
C13 H41 3.5862 no 3_657
C14 H19 3.3931 no 2_657
C15 H30 3.5917 no 3_757
C15 H40 3.2628 no 2_647
C17 H35 3.1059 no 3_757
C17 H36 2.9982 no 2_657
C17 H40 2.8932 no 4_554
C18 H43 2.9171 no 4_455
C19 H2 2.8949 no 4_445
C19 H7 3.0227 no 4_445
C19 H28 3.3160 no 3_757
C21 H7 3.0703 no 4_445
C21 H19 3.3293 no 2_657
C22 H14 3.3822 no 4_554
C23 H39 3.5561 no 1_545
C24 H39 3.3084 no 1_545
C25 H11 2.8931 no 4_554
C25 H14 3.4623 no 4_554
C25 H38 3.5857 no 3_757
C26 H43 3.1229 no 4_455
C27 H24 3.4447 no 1_565
C27 H43 3.2274 no 4_455
C28 H19 3.2629 no 3_757
C28 H38 3.5655 no 3_757
C28 H45 3.3550 no 3_756
C29 H43 3.3491 no 4_455
C30 H33 3.1974 no 1_545
C30 H36 3.5905 no 4_544
C30 H39 3.2896 no 1_545
C31 H11 3.0702 no 4_554
C31 H12 3.3647 no 4_554
C31 H38 3.0690 no 3_757
C32 H45 3.4995 no 4_455
C33 H30 3.4948 no 1_565
C33 H35 3.4360 no 1_565
C33 H36 3.0289 no 2_657
C33 H40 3.0132 no 4_554
C34 H2 3.4912 no 4_445
C34 H15 3.2834 no 2_657
C34 H37 3.5343 no 3_657
C34 H41 2.9847 no 3_657
C35 H17 3.2032 no 3_757
C35 H33 2.9807 no 1_545
C35 H39 3.5926 no 1_545
C35 H40 3.3407 no 2_647
C36 H2 3.1070 no 4_445
C36 H15 3.2024 no 2_657
C36 H30 2.9250 no 4_445
C37 H1 3.5765 no 2_646
C37 H14 3.3120 no 3_657
C37 H27 3.5673 no 2_646
C37 H34 3.3854 no 3_657
C38 H2 2.8278 no 4_445
C38 H28 3.2522 no 3_757
C38 H30 3.3990 no 4_445
C38 H31 3.1998 no 3_757
C39 H24 3.1700 no 1_565
C39 H41 3.4748 no 2_656
C40 H2 3.4117 no 4_445
C40 H15 2.7246 no 2_657
C40 H30 3.4826 no 4_445
C40 H33 3.5999 no 4_455
C40 H35 3.4201 no 2_657
C40 H41 3.4128 no 3_657
C41 H14 3.5699 no 3_657
C41 H27 3.5017 no 2_646
C41 H34 3.4130 no 3_657
C41 H45 3.5737 no 4_455
C42 H11 2.8303 no 4_554
C42 H14 3.3538 no 4_554
C42 H31 3.4470 no 3_756
C43 H11 3.1872 no 4_554
C43 H12 2.8589 no 4_554
C44 H11 3.3574 no 2_656
C44 H11 2.9568 no 4_554
C44 H28 3.5295 no 3_756
C44 H31 3.4825 no 3_756
C44 H44 3.4436 no 3_766
C45 H11 3.1330 no 4_554
C45 H12 3.2426 no 4_554
C45 H28 3.4960 no 3_756
H1 C37 3.5765 no 2_656
H1 H27 3.0789 no 2_646
H1 H32 2.9339 no 2_646
H1 H34 3.4619 no 4_554
H1 H37 2.7474 no 2_656
H2 S1 3.3605 no 3_757
H2 C13 3.2551 no 4_544
H2 C19 2.8949 no 4_544
H2 C34 3.4912 no 4_544
H2 C36 3.1070 no 4_544
H2 C38 2.8278 no 4_544
H2 C40 3.4117 no 4_544
H2 H19 3.2724 no 4_544
H2 H38 3.1853 no 4_544
H2 H41 3.2089 no 2_646
H7 S1 3.4510 no 3_757
H7 S1 3.5479 no 4_544
H7 C13 3.0080 no 4_544
H7 C19 3.0227 no 4_544
H7 C21 3.0703 no 4_544
H7 H19 2.9638 no 4_544
H7 H41 3.5140 no 2_646
H11 C25 2.8931 no 4_455
H11 C31 3.0702 no 4_455
H11 C42 2.8303 no 4_455
H11 C43 3.1872 no 4_455
H11 C44 3.3574 no 2_646
H11 C44 2.9568 no 4_455
H11 C45 3.1330 no 4_455
H11 H38 3.1947 no 2_657
H11 H42 3.2930 no 4_455
H11 H44 2.4888 no 2_646
H11 H44 3.4720 no 4_455
H11 H45 3.5688 no 2_646
H12 C31 3.3647 no 4_455
H12 C43 2.8589 no 4_455
H12 C45 3.2426 no 4_455
H12 H38 3.0803 no 2_657
H12 H43 2.8160 no 4_455
H12 H44 3.4397 no 2_646
H12 H45 3.4399 no 4_455
H14 S2 3.0324 no 4_455
H14 C22 3.3822 no 4_455
H14 C25 3.4623 no 4_455
H14 C37 3.3120 no 3_657
H14 C41 3.5699 no 3_657
H14 C42 3.3538 no 4_455
H14 H37 2.9141 no 3_657
H14 H41 3.3905 no 3_657
H14 H42 3.1506 no 4_455
H14 H45 3.4929 no 2_646
H15 C2 3.5006 no 3_757
H15 C34 3.2834 no 2_647
H15 C36 3.2024 no 2_647
H15 C40 2.7246 no 2_647
H15 H34 3.5022 no 2_647
H15 H36 3.3752 no 2_647
H15 H40 2.5910 no 2_647
H17 C35 3.2032 no 3_757
H17 H30 2.7919 no 3_757
H17 H33 3.3013 no 3_767
H17 H35 2.2760 no 3_757
H17 H36 2.7487 no 2_657
H17 H40 2.8475 no 4_554
H19 C7 3.4502 no 3_757
H19 C14 3.3931 no 2_647
H19 C21 3.3293 no 2_647
H19 C28 3.2629 no 3_757
H19 H2 3.2724 no 4_445
H19 H7 2.9638 no 4_445
H19 H28 3.3887 no 3_757
H24 C27 3.4447 no 1_545
H24 C39 3.1700 no 1_545
H24 H27 3.0137 no 1_545
H24 H39 2.4408 no 1_545
H24 H42 3.2432 no 2_646
H27 S2 3.4526 no 2_656
H27 C37 3.5673 no 2_656
H27 C41 3.5017 no 2_656
H27 H1 3.0789 no 2_656
H27 H24 3.0137 no 1_565
H27 H43 3.5003 no 4_455
H28 C19 3.3160 no 3_757
H28 C38 3.2522 no 3_757
H28 C44 3.5295 no 3_756
H28 C45 3.4960 no 3_756
H28 H19 3.3887 no 3_757
H28 H38 3.2696 no 3_757
H28 H44 3.4536 no 3_756
H28 H45 3.4059 no 3_756
H30 C15 3.5917 no 3_757
H30 C33 3.4948 no 1_545
H30 C36 2.9250 no 4_544
H30 C38 3.3990 no 4_544
H30 C40 3.4826 no 4_544
H30 H17 2.7919 no 3_757
H30 H33 2.7790 no 1_545
H30 H36 2.7580 no 4_544
H30 H38 3.5547 no 4_544
H30 H39 3.5493 no 1_545
H31 C38 3.1998 no 3_757
H31 C42 3.4470 no 3_756
H31 C44 3.4825 no 3_756
H31 H38 2.6731 no 3_757
H32 S2 3.3257 no 2_656
H32 C1 2.8224 no 2_656
H32 C2 3.4559 no 2_656
H32 C3 2.7256 no 2_656
H32 C6 2.8659 no 2_656
H32 C8 3.5695 no 2_656
H32 H1 2.9339 no 2_656
H33 C4 3.3065 no 1_565
H33 C9 3.4042 no 1_565
H33 C30 3.1974 no 1_565
H33 C35 2.9807 no 1_565
H33 C40 3.5999 no 4_554
H33 H17 3.3013 no 3_767
H33 H30 2.7790 no 1_565
H33 H33 3.5517 no 3_767
H33 H35 2.5720 no 1_565
H33 H36 2.7989 no 2_657
H33 H36 3.4451 no 4_554
H33 H40 3.0450 no 4_554
H34 S2 3.3782 no 4_455
H34 C37 3.3854 no 3_657
H34 C41 3.4130 no 3_657
H34 H1 3.4619 no 4_455
H34 H15 3.5022 no 2_657
H34 H37 2.7509 no 3_657
H34 H41 2.8109 no 3_657
H35 C9 3.4084 no 3_757
H35 C17 3.1059 no 3_757
H35 C33 3.4360 no 1_545
H35 C40 3.4201 no 2_647
H35 H17 2.2760 no 3_757
H35 H33 2.5720 no 1_545
H35 H36 3.3515 no 2_647
H35 H40 2.7694 no 2_647
H36 C17 2.9982 no 2_647
H36 C30 3.5905 no 4_445
H36 C33 3.0289 no 2_647
H36 H15 3.3752 no 2_657
H36 H17 2.7487 no 2_647
H36 H30 2.7580 no 4_445
H36 H33 2.7989 no 2_647
H36 H33 3.4451 no 4_455
H36 H35 3.3515 no 2_657
H37 S2 2.9688 no 2_646
H37 C34 3.5343 no 3_657
H37 H1 2.7474 no 2_646
H37 H14 2.9141 no 3_657
H37 H34 2.7509 no 3_657
H37 H42 3.4714 no 2_646
H38 C5 3.1042 no 2_647
H38 C10 3.4119 no 2_647
H38 C11 3.0942 no 2_647
H38 C12 3.3740 no 2_647
H38 C25 3.5857 no 3_757
H38 C28 3.5655 no 3_757
H38 C31 3.0690 no 3_757
H38 H2 3.1853 no 4_445
H38 H11 3.1947 no 2_647
H38 H12 3.0803 no 2_647
H38 H28 3.2696 no 3_757
H38 H30 3.5547 no 4_445
H38 H31 2.6731 no 3_757
H39 C4 3.0672 no 1_565
H39 C8 3.3750 no 1_565
H39 C9 2.9256 no 1_565
H39 C23 3.5561 no 1_565
H39 C24 3.3084 no 1_565
H39 C30 3.2896 no 1_565
H39 C35 3.5926 no 1_565
H39 H24 2.4408 no 1_565
H39 H30 3.5493 no 1_565
H39 H41 3.4385 no 2_656
H40 C15 3.2628 no 2_657
H40 C17 2.8932 no 4_455
H40 C33 3.0132 no 4_455
H40 C35 3.3407 no 2_657
H40 H15 2.5910 no 2_657
H40 H17 2.8475 no 4_455
H40 H33 3.0450 no 4_455
H40 H35 2.7694 no 2_657
H40 H41 3.5209 no 3_657
H41 C2 3.2308 no 2_656
H41 C3 3.4403 no 2_656
H41 C13 3.5862 no 3_657
H41 C34 2.9847 no 3_657
H41 C39 3.4748 no 2_646
H41 C40 3.4128 no 3_657
H41 H2 3.2089 no 2_656
H41 H7 3.5140 no 2_656
H41 H14 3.3905 no 3_657
H41 H34 2.8109 no 3_657
H41 H39 3.4385 no 2_646
H41 H40 3.5209 no 3_657
H42 H11 3.2930 no 4_554
H42 H14 3.1506 no 4_554
H42 H24 3.2432 no 2_656
H42 H37 3.4714 no 2_656
H43 C18 2.9171 no 4_554
H43 C26 3.1229 no 4_554
H43 C27 3.2274 no 4_554
H43 C29 3.3491 no 4_554
H43 H12 2.8160 no 4_554
H43 H27 3.5003 no 4_554
H44 C5 3.3649 no 2_656
H44 C11 2.8735 no 2_656
H44 C44 3.4436 no 3_766
H44 H11 2.4888 no 2_656
H44 H11 3.4720 no 4_554
H44 H12 3.4397 no 2_656
H44 H28 3.4536 no 3_756
H44 H44 3.3158 no 3_766
H45 C28 3.3550 no 3_756
H45 C32 3.4995 no 4_554
H45 C41 3.5737 no 4_554
H45 H11 3.5688 no 2_656
H45 H12 3.4399 no 4_554
H45 H14 3.4929 no 2_656
H45 H28 3.4059 no 3_756

loop_
_geom_torsion_atom_site_label_1
_geom_torsion_atom_site_label_2
_geom_torsion_atom_site_label_3
_geom_torsion_atom_site_label_4
_geom_torsion
_geom_torsion_publ_flag
C5 S1 C21 C13 -179.02(9) no
C5 S1 C21 C14 0.08(9) no
C21 S1 C5 C10 179.05(9) no
C21 S1 C5 C11 0.24(9) no
C6 S2 C22 C25 -178.32(9) no
C6 S2 C22 C28 0.86(9) no
C22 S2 C6 C3 -179.19(9) no
C22 S2 C6 C7 -0.78(9) no
C3 C1 C8 C9 0.87(17) no
C3 C1 C8 C20 -177.26(9) no
C8 C1 C3 C2 -1.44(16) no
C8 C1 C3 C6 176.01(9) no
C3 C2 C30 C9 0.89(18) no
C30 C2 C3 C1 0.57(17) no
C30 C2 C3 C6 -176.93(10) no
C1 C3 C6 S2 5.13(16) no
C1 C3 C6 C7 -172.95(11) no
C2 C3 C6 S2 -177.43(9) no
C2 C3 C6 C7 4.49(19) no
C9 C4 C23 C12 -179.55(9) no
C9 C4 C23 C20 -1.79(12) no
C23 C4 C9 C8 1.12(12) no
C23 C4 C9 C30 -177.79(10) no
C9 C4 C35 C15 179.98(10) no
C35 C4 C9 C8 -179.15(11) no
C35 C4 C9 C30 1.9(2) no
C23 C4 C35 C15 -0.32(17) no
C35 C4 C23 C12 0.69(17) no
C35 C4 C23 C20 178.45(10) no
S1 C5 C10 C12 -161.49(8) no
S1 C5 C10 C15 17.31(15) no
S1 C5 C11 C14 -0.50(14) no
C10 C5 C11 C14 -179.16(11) no
C11 C5 C10 C12 17.1(2) no
C11 C5 C10 C15 -164.14(12) no
S2 C6 C7 C28 0.51(13) no
C3 C6 C7 C28 178.76(11) no
C6 C7 C28 C22 0.14(16) no
C1 C8 C9 C4 -178.45(9) no
C1 C8 C9 C30 0.60(16) no
C1 C8 C20 C16 51.78(15) no
C1 C8 C20 C23 177.32(11) no
C1 C8 C20 C29 -60.71(14) no
C9 C8 C20 C16 -126.52(9) no
C9 C8 C20 C23 -0.98(11) no
C9 C8 C20 C29 121.00(9) no
C20 C8 C9 C4 -0.01(12) no
C20 C8 C9 C30 179.04(9) no
C4 C9 C30 C2 177.34(10) no
C8 C9 C30 C2 -1.47(17) no
C5 C10 C12 C23 178.57(10) no
C5 C10 C15 C35 -178.22(10) no
C12 C10 C15 C35 0.61(18) no
C15 C10 C12 C23 -0.24(17) no
C5 C11 C14 C21 0.59(16) no
C10 C12 C23 C4 -0.40(17) no
C10 C12 C23 C20 -177.71(10) no
C19 C13 C21 S1 -14.33(17) no
C19 C13 C21 C14 166.76(12) no
C21 C13 C19 C38 178.78(10) no
C19 C13 C34 C40 -0.03(19) no
C34 C13 C19 C38 -1.11(19) no
C21 C13 C34 C40 -179.92(11) no
C34 C13 C21 S1 165.56(10) no
C34 C13 C21 C14 -13.4(2) no
C11 C14 C21 S1 -0.39(15) no
C11 C14 C21 C13 178.61(11) no
C10 C15 C35 C4 -0.33(18) no
C20 C16 C24 C37 -177.45(10) no
C24 C16 C20 C8 65.51(15) no
C24 C16 C20 C23 -50.78(17) no
C24 C16 C20 C29 -175.70(12) no
C20 C16 C26 C18 -4.48(13) no
C20 C16 C26 C32 177.26(10) no
C26 C16 C20 C8 -111.94(11) no
C26 C16 C20 C23 131.76(10) no
C26 C16 C20 C29 6.85(12) no
C24 C16 C26 C18 177.81(10) no
C24 C16 C26 C32 -0.45(18) no
C26 C16 C24 C37 -0.22(18) no
C29 C17 C33 C39 0.03(19) no
C33 C17 C29 C18 -1.89(18) no
C33 C17 C29 C20 177.68(11) no
C26 C18 C27 C39 176.46(12) no
C27 C18 C26 C16 -177.90(14) no
C27 C18 C26 C32 0.1(2) no
C26 C18 C29 C17 -175.59(10) no
C26 C18 C29 C20 4.77(14) no
C29 C18 C26 C16 -0.18(14) no
C29 C18 C26 C32 177.85(12) no
C27 C18 C29 C17 2.42(19) no
C27 C18 C29 C20 -177.22(11) no
C29 C18 C27 C39 -1.0(2) no
C13 C19 C38 C36 1.0(2) no
C8 C20 C23 C4 1.67(11) no
C8 C20 C23 C12 179.21(10) no
C8 C20 C29 C17 -67.64(14) no
C8 C20 C29 C18 111.97(9) no
C16 C20 C23 C4 123.52(10) no
C16 C20 C23 C12 -58.94(15) no
C16 C20 C29 C17 173.41(10) no
C16 C20 C29 C18 -6.98(11) no
C23 C20 C29 C17 46.56(15) no
C23 C20 C29 C18 -133.83(9) no
C29 C20 C23 C4 -118.38(10) no
C29 C20 C23 C12 59.16(15) no
S2 C22 C25 C31 171.27(8) no
S2 C22 C25 C42 -7.94(17) no
S2 C22 C28 C7 -0.72(14) no
C25 C22 C28 C7 178.35(12) no
C28 C22 C25 C31 -7.7(2) no
C28 C22 C25 C42 173.07(12) no
C16 C24 C37 C41 0.60(19) no
C22 C25 C31 C43 -178.64(11) no
C22 C25 C42 C44 178.40(11) no
C31 C25 C42 C44 -0.8(2) no
C42 C25 C31 C43 0.6(2) no
C16 C26 C32 C41 0.74(19) no
C18 C26 C32 C41 -177.09(12) no
C18 C27 C39 C33 -0.8(2) no
C25 C31 C43 C45 0.2(2) no
C26 C32 C41 C37 -0.4(2) no
C17 C33 C39 C27 1.3(2) no
C13 C34 C40 C36 1.3(2) no
C38 C36 C40 C34 -1.3(2) no
C40 C36 C38 C19 0.2(2) no
C24 C37 C41 C32 -0.3(2) no
C25 C42 C44 C45 0.2(2) no
C31 C43 C45 C44 -0.8(2) no
C42 C44 C45 C43 0.6(2) no
